data_7207027
loop_
_publ_author_name
'Sun, Lin'
'Ma, Li'
'Cai, Jin-Biao'
'Liang, Li'
'Deng, Hong'

_publ_section_title
;
 Novel tetrazole-based metal--organic frameworks constructed from in situ
 synthesize bifunctional ligands: syntheses, structure and luminescent
 properties
;
_journal_issue 3
_journal_name_full CrystEngComm
_journal_page_first 890
_journal_paper_doi 10.1039/c1ce05829k
_journal_volume 14
_journal_year 2012
_chemical_formula_moiety 'C26 H20 Mn2 N20'
_chemical_formula_sum 'C26 H20 Mn2 N20'
_chemical_formula_weight 722.50
_chemical_name_systematic
;
?
;
_space_group_IT_number 14
_symmetry_cell_setting monoclinic
_symmetry_space_group_name_Hall '-P 2yn'
_symmetry_space_group_name_H-M 'P 1 21/n 1'
_atom_sites_solution_hydrogens geom
_atom_sites_solution_primary direct
_atom_sites_solution_secondary difmap
_audit_creation_method SHELXL-97
_cell_angle_alpha 90.00
_cell_angle_beta 100.811(3)
_cell_angle_gamma 90.00
_cell_formula_units_Z 4
_cell_length_a 14.078(3)
_cell_length_b 9.3366(17)
_cell_length_c 22.029(4)
_cell_measurement_temperature 296(2)
_cell_measurement_theta_max 25.15
_cell_measurement_theta_min 1.59
_cell_volume 2844.1(10)
_computing_cell_refinement 'Apex2 (Bruker, 2005)'
_computing_data_collection 'Apex2 (Bruker, 2005)'
_computing_data_reduction 'Apex2 (Bruker, 2005)'
_computing_molecular_graphics 'SHELXTL 6.12'
_computing_publication_material 'SHELXTL 6.12'
_computing_structure_refinement 'SHELXTL 6.12'
_computing_structure_solution 'SHELXTL 6.12 (Bruker, 2000-2003)'
_diffrn_ambient_temperature 296(2)
_diffrn_measured_fraction_theta_full 0.964
_diffrn_measured_fraction_theta_max 0.964
_diffrn_measurement_device_type 'Bruker AXS SMART APEX CCD diffractometer'
_diffrn_measurement_method '\w scans'
_diffrn_radiation_monochromator graphite
_diffrn_radiation_source 'fine-focus sealed tube'
_diffrn_radiation_type MoK\a
_diffrn_radiation_wavelength 0.71073
_diffrn_reflns_av_R_equivalents 0.0610
_diffrn_reflns_av_sigmaI/netI 0.0894
_diffrn_reflns_limit_h_max 18
_diffrn_reflns_limit_h_min -11
_diffrn_reflns_limit_k_max 11
_diffrn_reflns_limit_k_min -12
_diffrn_reflns_limit_l_max 29
_diffrn_reflns_limit_l_min -29
_diffrn_reflns_number 16763
_diffrn_reflns_theta_full 28.03
_diffrn_reflns_theta_max 28.03
_diffrn_reflns_theta_min 1.59
_diffrn_standards_number 0
_exptl_absorpt_coefficient_mu 0.948
_exptl_absorpt_correction_T_max 0.804
_exptl_absorpt_correction_T_min 0.774
_exptl_absorpt_correction_type multi-scan
_exptl_absorpt_process_details 'Apex2 (Bruker, 2005)'
_exptl_crystal_colour brown
_exptl_crystal_density_diffrn 1.687
_exptl_crystal_density_method 'not measured'
_exptl_crystal_description block
_exptl_crystal_F_000 1464.0
_exptl_crystal_size_max 0.27
_exptl_crystal_size_mid 0.24
_exptl_crystal_size_min 0.23
_refine_diff_density_max 0.774
_refine_diff_density_min -0.386
_refine_diff_density_rms 0.078
_refine_ls_extinction_method none
_refine_ls_goodness_of_fit_ref 0.962
_refine_ls_hydrogen_treatment constr
_refine_ls_matrix_type full
_refine_ls_number_parameters 433
_refine_ls_number_reflns 6645
_refine_ls_number_restraints 0
_refine_ls_restrained_S_all 0.962
_refine_ls_R_factor_all 0.1031
_refine_ls_R_factor_gt 0.0493
_refine_ls_shift/su_max 0.001
_refine_ls_shift/su_mean 0.000
_refine_ls_structure_factor_coef Fsqd
_refine_ls_weighting_details 'calc w=1/[\s^2^(Fo^2^)+(0.0487P)^2^+0.0000P] where P=(Fo^2^+2Fc^2^)/3'
_refine_ls_weighting_scheme calc
_refine_ls_wR_factor_gt 0.1022
_refine_ls_wR_factor_ref 0.1214
_reflns_number_gt 3855
_reflns_number_total 6897
_reflns_threshold_expression >2sigma(I)
_cod_data_source_file c1ce05829k.txt
_cod_data_source_block 5
_cod_original_cell_volume 2844.0(9)
_cod_original_sg_symbol_Hall '-P 21/n'
_cod_original_sg_symbol_H-M 'P 21/n'
_cod_database_code 7207027

loop_
_symmetry_equiv_pos_as_xyz
'x, y, z'
'-x+1/2, y+1/2, -z+1/2'
'-x, -y, -z'
'x-1/2, -y-1/2, z-1/2'

loop_
_atom_site_label
_atom_site_type_symbol
_atom_site_fract_x
_atom_site_fract_y
_atom_site_fract_z
_atom_site_U_iso_or_equiv
_atom_site_adp_type
_atom_site_occupancy
_atom_site_symmetry_multiplicity
_atom_site_calc_flag
_atom_site_refinement_flags
C1 C 1.0808(3) 0.5516(4) 0.11636(19) 0.0489(10) Uani 1 1 d .
H1 H 1.0202 0.5306 0.0932 0.059 Uiso 1 1 calc R
C2 C 1.1352(4) 0.4413(5) 0.1455(2) 0.0609(12) Uani 1 1 d .
H2 H 1.1117 0.3480 0.1428 0.073 Uiso 1 1 calc R
C3 C 1.2239(4) 0.4719(5) 0.1784(2) 0.0611(13) Uani 1 1 d .
H3 H 1.2620 0.3993 0.1991 0.073 Uiso 1 1 calc R
C4 C 1.2579(3) 0.6103(5) 0.18110(19) 0.0522(11) Uani 1 1 d .
H4 H 1.3193 0.6318 0.2031 0.063 Uiso 1 1 calc R
C5 C 1.1999(3) 0.7162(4) 0.15088(15) 0.0359(9) Uani 1 1 d .
C6 C 1.2322(3) 0.8673(4) 0.14807(16) 0.0373(9) Uani 1 1 d .
C7 C 1.3184(3) 0.9193(5) 0.18174(18) 0.0488(11) Uani 1 1 d .
H7 H 1.3570 0.8611 0.2106 0.059 Uiso 1 1 calc R
C8 C 1.3463(3) 1.0557(5) 0.1723(2) 0.0592(13) Uani 1 1 d .
H8 H 1.4040 1.0915 0.1948 0.071 Uiso 1 1 calc R
C9 C 1.2891(3) 1.1398(5) 0.1296(2) 0.0570(12) Uani 1 1 d .
H9 H 1.3076 1.2328 0.1221 0.068 Uiso 1 1 calc R
C10 C 1.2028(3) 1.0836(4) 0.09772(19) 0.0468(10) Uani 1 1 d .
H10 H 1.1637 1.1406 0.0686 0.056 Uiso 1 1 calc R
C11 C 1.0893(3) 0.8351(4) -0.09794(15) 0.0342(9) Uani 1 1 d .
C12 C 1.1222(3) 0.8895(4) -0.15380(16) 0.0422(10) Uani 1 1 d .
H12A H 1.1441 0.8088 -0.1753 0.051 Uiso 1 1 calc R
H12B H 1.1773 0.9519 -0.1407 0.051 Uiso 1 1 calc R
C13 C 1.0483(3) 0.9693(4) -0.19817(15) 0.0324(8) Uani 1 1 d .
C14 C 0.8410(3) 0.6892(4) 0.13628(15) 0.0310(8) Uani 1 1 d .
C15 C 0.8993(3) 0.6458(4) 0.19788(16) 0.0411(9) Uani 1 1 d .
H15A H 0.9639 0.6208 0.1923 0.049 Uiso 1 1 calc R
H15B H 0.9049 0.7280 0.2253 0.049 Uiso 1 1 calc R
C16 C 0.8591(3) 0.5228(4) 0.22887(15) 0.0323(8) Uani 1 1 d .
C17 C 0.6409(3) 0.2740(4) 0.13725(16) 0.0433(10) Uani 1 1 d .
H17 H 0.6995 0.2743 0.1650 0.052 Uiso 1 1 calc R
C18 C 0.6066(3) 0.1457(4) 0.11042(18) 0.0480(10) Uani 1 1 d .
H18 H 0.6405 0.0609 0.1205 0.058 Uiso 1 1 calc R
C19 C 0.5217(3) 0.1468(4) 0.06882(18) 0.0480(10) Uani 1 1 d .
H19 H 0.4976 0.0620 0.0498 0.058 Uiso 1 1 calc R
C20 C 0.4724(3) 0.2705(4) 0.05510(16) 0.0411(9) Uani 1 1 d .
H20 H 0.4145 0.2712 0.0266 0.049 Uiso 1 1 calc R
C21 C 0.5086(2) 0.3957(4) 0.08376(14) 0.0295(8) Uani 1 1 d .
C22 C 0.4589(2) 0.5346(4) 0.07238(14) 0.0307(8) Uani 1 1 d .
C23 C 0.3704(3) 0.5482(4) 0.03231(16) 0.0429(10) Uani 1 1 d .
H23 H 0.3402 0.4685 0.0119 0.051 Uiso 1 1 calc R
C24 C 0.3282(3) 0.6818(5) 0.02337(17) 0.0470(10) Uani 1 1 d .
H24 H 0.2693 0.6933 -0.0035 0.056 Uiso 1 1 calc R
C25 C 0.3736(3) 0.7966(4) 0.05425(16) 0.0437(10) Uani 1 1 d .
H25 H 0.3466 0.8877 0.0486 0.052 Uiso 1 1 calc R
C26 C 0.4595(3) 0.7750(4) 0.09361(15) 0.0374(9) Uani 1 1 d .
H26 H 0.4899 0.8537 0.1148 0.045 Uiso 1 1 calc R
Mn1 Mn 0.63584(4) 0.60887(5) 0.17627(2) 0.02741(14) Uani 1 1 d .
Mn2 Mn 1.01582(4) 0.86942(5) 0.08280(2) 0.02973(15) Uani 1 1 d .
N1 N 1.1104(2) 0.6876(3) 0.11938(13) 0.0374(7) Uani 1 1 d .
N2 N 1.1739(2) 0.9506(3) 0.10728(13) 0.0353(7) Uani 1 1 d .
N3 N 1.0485(2) 0.9164(3) -0.05951(13) 0.0343(7) Uani 1 1 d .
N4 N 1.0335(2) 0.8253(3) -0.01470(13) 0.0348(7) Uani 1 1 d .
N5 N 1.0648(2) 0.6982(3) -0.02634(14) 0.0476(9) Uani 1 1 d .
N6 N 1.1004(2) 0.7011(3) -0.07823(14) 0.0454(8) Uani 1 1 d .
N7 N 0.9840(2) 1.0540(3) -0.18074(12) 0.0313(7) Uani 1 1 d .
N8 N 0.9323(2) 1.1091(3) -0.23366(14) 0.0422(8) Uani 1 1 d .
N9 N 0.9667(2) 1.0573(3) -0.28042(14) 0.0424(8) Uani 1 1 d .
N10 N 1.0417(2) 0.9659(3) -0.25872(12) 0.0322(7) Uani 1 1 d .
N11 N 0.8778(2) 0.7547(3) 0.09196(12) 0.0355(7) Uani 1 1 d .
N12 N 0.8005(2) 0.7837(4) 0.04658(13) 0.0470(9) Uani 1 1 d .
N13 N 0.7221(2) 0.7368(4) 0.06379(13) 0.0472(9) Uani 1 1 d .
N14 N 0.7461(2) 0.6757(3) 0.12073(12) 0.0321(7) Uani 1 1 d .
N15 N 0.7672(2) 0.5115(3) 0.23540(12) 0.0315(7) Uani 1 1 d .
N16 N 0.7642(2) 0.3918(3) 0.26970(13) 0.0362(7) Uani 1 1 d .
N17 N 0.8506(2) 0.3372(3) 0.28305(13) 0.0347(7) Uani 1 1 d .
N18 N 0.9138(2) 0.4187(3) 0.25782(13) 0.0379(7) Uani 1 1 d .
N19 N 0.5936(2) 0.3970(3) 0.12490(12) 0.0330(7) Uani 1 1 d .
N20 N 0.5026(2) 0.6477(3) 0.10347(12) 0.0303(7) Uani 1 1 d .

loop_
_atom_site_aniso_label
_atom_site_aniso_U_11
_atom_site_aniso_U_22
_atom_site_aniso_U_33
_atom_site_aniso_U_23
_atom_site_aniso_U_13
_atom_site_aniso_U_12
C1 0.050(3) 0.043(2) 0.053(3) -0.003(2) 0.010(2) 0.005(2)
C2 0.070(3) 0.043(3) 0.071(3) 0.007(2) 0.016(3) 0.011(2)
C3 0.073(3) 0.052(3) 0.058(3) 0.014(2) 0.012(3) 0.024(3)
C4 0.048(3) 0.058(3) 0.049(2) 0.002(2) 0.005(2) 0.014(2)
C5 0.038(2) 0.047(2) 0.0246(18) -0.0004(17) 0.0108(16) 0.0083(18)
C6 0.0295(19) 0.054(2) 0.0295(19) -0.0048(18) 0.0096(16) 0.0060(19)
C7 0.039(2) 0.069(3) 0.036(2) -0.005(2) 0.0014(18) 0.007(2)
C8 0.036(2) 0.079(3) 0.063(3) -0.028(3) 0.007(2) -0.009(2)
C9 0.047(3) 0.051(3) 0.077(3) -0.016(2) 0.022(2) -0.012(2)
C10 0.042(2) 0.048(3) 0.055(3) 0.005(2) 0.021(2) -0.001(2)
C11 0.036(2) 0.041(2) 0.0247(17) 0.0017(16) 0.0049(16) 0.0079(17)
C12 0.049(2) 0.052(2) 0.0293(19) 0.0050(18) 0.0174(18) 0.015(2)
C13 0.034(2) 0.036(2) 0.0288(19) 0.0015(16) 0.0095(16) -0.0010(17)
C14 0.032(2) 0.034(2) 0.0259(18) 0.0014(15) 0.0016(15) -0.0046(16)
C15 0.033(2) 0.051(2) 0.037(2) 0.0107(18) 0.0008(17) -0.0074(19)
C16 0.034(2) 0.035(2) 0.0276(18) 0.0031(16) 0.0051(16) -0.0014(17)
C17 0.044(2) 0.045(2) 0.037(2) -0.0069(19) -0.0034(18) 0.005(2)
C18 0.058(3) 0.039(2) 0.045(2) 0.0008(19) 0.006(2) 0.007(2)
C19 0.057(3) 0.044(3) 0.042(2) -0.005(2) 0.008(2) -0.009(2)
C20 0.042(2) 0.046(2) 0.034(2) -0.0036(18) 0.0040(18) -0.010(2)
C21 0.0284(18) 0.039(2) 0.0224(16) -0.0034(16) 0.0073(14) -0.0066(17)
C22 0.0288(19) 0.042(2) 0.0215(17) -0.0012(16) 0.0050(15) -0.0021(17)
C23 0.038(2) 0.053(3) 0.035(2) -0.0035(19) 0.0002(18) -0.005(2)
C24 0.036(2) 0.071(3) 0.032(2) 0.009(2) 0.0009(17) 0.009(2)
C25 0.040(2) 0.053(3) 0.038(2) 0.0001(19) 0.0056(18) 0.013(2)
C26 0.041(2) 0.040(2) 0.0301(19) -0.0002(17) 0.0043(17) 0.0024(18)
Mn1 0.0262(3) 0.0338(3) 0.0215(3) 0.0009(2) 0.0025(2) -0.0019(2)
Mn2 0.0297(3) 0.0361(3) 0.0246(3) 0.0005(2) 0.0083(2) 0.0011(2)
N1 0.0369(18) 0.0388(18) 0.0376(17) 0.0015(14) 0.0101(14) 0.0041(15)
N2 0.0273(16) 0.0451(19) 0.0345(16) -0.0003(15) 0.0084(13) 0.0020(14)
N3 0.0395(18) 0.0387(18) 0.0256(15) 0.0054(13) 0.0088(13) 0.0048(14)
N4 0.0415(18) 0.0372(18) 0.0272(15) 0.0032(14) 0.0100(14) 0.0012(15)
N5 0.064(2) 0.042(2) 0.0375(19) 0.0004(16) 0.0108(17) 0.0050(17)
N6 0.063(2) 0.043(2) 0.0330(17) 0.0014(15) 0.0151(16) 0.0146(17)
N7 0.0313(16) 0.0424(18) 0.0204(14) -0.0005(13) 0.0056(12) 0.0044(14)
N8 0.0360(18) 0.058(2) 0.0343(17) -0.0025(16) 0.0103(14) 0.0054(16)
N9 0.0385(19) 0.055(2) 0.0344(17) -0.0038(16) 0.0071(15) -0.0009(16)
N10 0.0324(17) 0.0423(17) 0.0227(15) 0.0021(14) 0.0074(13) 0.0068(14)
N11 0.0364(18) 0.0447(18) 0.0257(15) 0.0040(14) 0.0066(13) -0.0079(15)
N12 0.042(2) 0.067(2) 0.0303(17) 0.0144(16) 0.0022(15) -0.0142(17)
N13 0.0387(19) 0.069(2) 0.0315(17) 0.0083(17) 0.0015(15) -0.0121(18)
N14 0.0318(17) 0.0397(17) 0.0236(15) 0.0029(13) 0.0017(13) -0.0054(14)
N15 0.0309(16) 0.0343(17) 0.0283(15) 0.0055(13) 0.0029(13) -0.0018(13)
N16 0.0383(18) 0.0365(18) 0.0335(16) 0.0063(14) 0.0057(14) 0.0006(15)
N17 0.0346(17) 0.0383(17) 0.0311(16) 0.0018(14) 0.0057(14) 0.0017(15)
N18 0.0368(18) 0.0449(19) 0.0317(16) 0.0091(14) 0.0057(14) 0.0039(15)
N19 0.0354(17) 0.0373(18) 0.0258(15) -0.0015(13) 0.0042(13) 0.0010(14)
N20 0.0309(16) 0.0364(17) 0.0235(14) 0.0006(13) 0.0051(12) -0.0025(14)

loop_
_atom_type_symbol
_atom_type_description
_atom_type_scat_dispersion_real
_atom_type_scat_dispersion_imag
_atom_type_scat_source
C C 0.0033 0.0016 'International Tables Vol C Tables 4.2.6.8 and 6.1.1.4'
H H 0.0000 0.0000 'International Tables Vol C Tables 4.2.6.8 and 6.1.1.4'
N N 0.0061 0.0033 'International Tables Vol C Tables 4.2.6.8 and 6.1.1.4'
O O 0.0106 0.0060 'International Tables Vol C Tables 4.2.6.8 and 6.1.1.4'
Mn Mn 0.3368 0.7283 'International Tables Vol C Tables 4.2.6.8 and 6.1.1.4'

loop_
_geom_angle_atom_site_label_1
_geom_angle_atom_site_label_2
_geom_angle_atom_site_label_3
_geom_angle
_geom_angle_site_symmetry_1
_geom_angle_site_symmetry_3
N1 C1 C2 123.5(4) . .
N1 C1 H1 118.3 . .
C2 C1 H1 118.3 . .
C3 C2 C1 118.1(4) . .
C3 C2 H2 120.9 . .
C1 C2 H2 120.9 . .
C2 C3 C4 120.1(4) . .
C2 C3 H3 120.0 . .
C4 C3 H3 120.0 . .
C5 C4 C3 119.0(4) . .
C5 C4 H4 120.5 . .
C3 C4 H4 120.5 . .
N1 C5 C4 121.5(4) . .
N1 C5 C6 115.5(3) . .
C4 C5 C6 123.0(4) . .
N2 C6 C7 121.2(4) . .
N2 C6 C5 115.0(3) . .
C7 C6 C5 123.6(4) . .
C8 C7 C6 119.7(4) . .
C8 C7 H7 120.2 . .
C6 C7 H7 120.2 . .
C7 C8 C9 119.5(4) . .
C7 C8 H8 120.2 . .
C9 C8 H8 120.2 . .
C8 C9 C10 118.6(4) . .
C8 C9 H9 120.7 . .
C10 C9 H9 120.7 . .
N2 C10 C9 122.4(4) . .
N2 C10 H10 118.8 . .
C9 C10 H10 118.8 . .
N6 C11 N3 111.4(3) . .
N6 C11 C12 124.0(3) . .
N3 C11 C12 124.5(3) . .
C11 C12 C13 115.4(3) . .
C11 C12 H12A 108.4 . .
C13 C12 H12A 108.4 . .
C11 C12 H12B 108.4 . .
C13 C12 H12B 108.4 . .
H12A C12 H12B 107.5 . .
N7 C13 N10 112.9(3) . .
N7 C13 C12 123.0(3) . .
N10 C13 C12 124.1(3) . .
N14 C14 N11 111.5(3) . .
N14 C14 C15 124.2(3) . .
N11 C14 C15 124.2(3) . .
C16 C15 C14 115.4(3) . .
C16 C15 H15A 108.4 . .
C14 C15 H15A 108.4 . .
C16 C15 H15B 108.4 . .
C14 C15 H15B 108.4 . .
H15A C15 H15B 107.5 . .
N18 C16 N15 112.2(3) . .
N18 C16 C15 123.1(3) . .
N15 C16 C15 124.5(3) . .
N19 C17 C18 122.6(4) . .
N19 C17 H17 118.7 . .
C18 C17 H17 118.7 . .
C19 C18 C17 118.3(4) . .
C19 C18 H18 120.9 . .
C17 C18 H18 120.9 . .
C20 C19 C18 120.3(4) . .
C20 C19 H19 119.8 . .
C18 C19 H19 119.8 . .
C19 C20 C21 119.4(4) . .
C19 C20 H20 120.3 . .
C21 C20 H20 120.3 . .
N19 C21 C20 121.1(3) . .
N19 C21 C22 115.9(3) . .
C20 C21 C22 123.0(3) . .
N20 C22 C23 121.5(3) . .
N20 C22 C21 116.6(3) . .
C23 C22 C21 121.9(3) . .
C24 C23 C22 118.9(4) . .
C24 C23 H23 120.5 . .
C22 C23 H23 120.5 . .
C25 C24 C23 119.4(4) . .
C25 C24 H24 120.3 . .
C23 C24 H24 120.3 . .
C24 C25 C26 118.5(4) . .
C24 C25 H25 120.7 . .
C26 C25 H25 120.7 . .
N20 C26 C25 123.8(4) . .
N20 C26 H26 118.1 . .
C25 C26 H26 118.1 . .
N10 Mn1 N14 172.64(10) 4_576 .
N10 Mn1 N15 91.42(10) 4_576 .
N14 Mn1 N15 81.36(10) . .
N10 Mn1 N20 89.52(10) 4_576 .
N14 Mn1 N20 97.82(10) . .
N15 Mn1 N20 164.11(10) . .
N10 Mn1 N19 85.24(10) 4_576 .
N14 Mn1 N19 96.47(10) . .
N15 Mn1 N19 92.64(10) . .
N20 Mn1 N19 71.63(10) . .
N10 Mn1 N17 93.18(10) 4_576 2_655
N14 Mn1 N17 86.51(10) . 2_655
N15 Mn1 N17 98.60(10) . 2_655
N20 Mn1 N17 97.18(10) . 2_655
N19 Mn1 N17 168.69(11) . 2_655
N1 Mn2 N3 165.51(11) . 3_775
N1 Mn2 N4 92.33(11) . .
N3 Mn2 N4 93.31(10) 3_775 .
N1 Mn2 N11 94.14(11) . .
N3 Mn2 N11 97.35(11) 3_775 .
N4 Mn2 N11 104.45(10) . .
N1 Mn2 N7 90.12(10) . 3_775
N3 Mn2 N7 82.15(10) 3_775 3_775
N4 Mn2 N7 170.05(11) . 3_775
N11 Mn2 N7 84.98(10) . 3_775
N1 Mn2 N2 71.37(11) . .
N3 Mn2 N2 95.24(11) 3_775 .
N4 Mn2 N2 90.51(10) . .
N11 Mn2 N2 159.78(10) . .
N7 Mn2 N2 81.13(10) 3_775 .
C1 N1 C5 117.8(3) . .
C1 N1 Mn2 123.5(3) . .
C5 N1 Mn2 118.5(2) . .
C10 N2 C6 118.5(3) . .
C10 N2 Mn2 125.1(2) . .
C6 N2 Mn2 113.9(2) . .
C11 N3 N4 104.5(3) . .
C11 N3 Mn2 124.6(2) . 3_775
N4 N3 Mn2 128.7(2) . 3_775
N5 N4 N3 108.9(3) . .
N5 N4 Mn2 117.1(2) . .
N3 N4 Mn2 130.1(2) . .
N4 N5 N6 110.1(3) . .
C11 N6 N5 105.1(3) . .
C13 N7 N8 105.4(3) . .
C13 N7 Mn2 126.1(2) . 3_775
N8 N7 Mn2 127.0(2) . 3_775
N9 N8 N7 108.6(3) . .
N8 N9 N10 109.2(3) . .
C13 N10 N9 103.9(3) . .
C13 N10 Mn1 135.8(2) . 4_675
N9 N10 Mn1 118.7(2) . 4_675
C14 N11 N12 105.2(3) . .
C14 N11 Mn2 137.7(2) . .
N12 N11 Mn2 115.0(2) . .
N13 N12 N11 108.8(3) . .
N12 N13 N14 109.3(3) . .
C14 N14 N13 105.2(3) . .
C14 N14 Mn1 131.0(2) . .
N13 N14 Mn1 122.9(2) . .
C16 N15 N16 104.9(3) . .
C16 N15 Mn1 128.1(2) . .
N16 N15 Mn1 123.3(2) . .
N17 N16 N15 108.9(3) . .
N16 N17 N18 110.0(3) . .
N16 N17 Mn1 117.1(2) . 2_645
N18 N17 Mn1 131.3(2) . 2_645
C16 N18 N17 103.9(3) . .
C17 N19 C21 118.3(3) . .
C17 N19 Mn1 124.6(2) . .
C21 N19 Mn1 116.7(2) . .
C26 N20 C22 117.9(3) . .
C26 N20 Mn1 123.4(2) . .
C22 N20 Mn1 118.4(2) . .

loop_
_geom_bond_atom_site_label_1
_geom_bond_atom_site_label_2
_geom_bond_distance
_geom_bond_site_symmetry_2
C1 N1 1.334(5) .
C1 C2 1.369(5) .
C1 H1 0.9300 .
C2 C3 1.351(6) .
C2 H2 0.9300 .
C3 C4 1.376(6) .
C3 H3 0.9300 .
C4 C5 1.372(5) .
C4 H4 0.9300 .
C5 N1 1.346(4) .
C5 C6 1.488(5) .
C6 N2 1.345(4) .
C6 C7 1.386(5) .
C7 C8 1.360(6) .
C7 H7 0.9300 .
C8 C9 1.366(6) .
C8 H8 0.9300 .
C9 C10 1.388(5) .
C9 H9 0.9300 .
C10 N2 1.335(4) .
C10 H10 0.9300 .
C11 N6 1.324(4) .
C11 N3 1.344(4) .
C11 C12 1.483(5) .
C12 C13 1.487(5) .
C12 H12A 0.9700 .
C12 H12B 0.9700 .
C13 N7 1.313(4) .
C13 N10 1.320(4) .
C14 N14 1.321(4) .
C14 N11 1.336(4) .
C14 C15 1.504(5) .
C15 C16 1.500(5) .
C15 H15A 0.9700 .
C15 H15B 0.9700 .
C16 N18 1.326(4) .
C16 N15 1.333(4) .
C17 N19 1.330(4) .
C17 C18 1.382(5) .
C17 H17 0.9300 .
C18 C19 1.363(5) .
C18 H18 0.9300 .
C19 C20 1.353(5) .
C19 H19 0.9300 .
C20 C21 1.380(5) .
C20 H20 0.9300 .
C21 N19 1.358(4) .
C21 C22 1.473(5) .
C22 N20 1.343(4) .
C22 C23 1.391(5) .
C23 C24 1.380(5) .
C23 H23 0.9300 .
C24 C25 1.363(5) .
C24 H24 0.9300 .
C25 C26 1.365(5) .
C25 H25 0.9300 .
C26 N20 1.334(4) .
C26 H26 0.9300 .
Mn1 N10 2.237(3) 4_576
Mn1 N14 2.238(3) .
Mn1 N15 2.245(3) .
Mn1 N20 2.257(3) .
Mn1 N19 2.301(3) .
Mn1 N17 2.306(3) 2_655
Mn2 N1 2.214(3) .
Mn2 N3 2.215(3) 3_775
Mn2 N4 2.246(3) .
Mn2 N11 2.261(3) .
Mn2 N7 2.272(3) 3_775
Mn2 N2 2.317(3) .
N3 N4 1.349(4) .
N3 Mn2 2.215(3) 3_775
N4 N5 1.308(4) .
N5 N6 1.332(4) .
N7 N8 1.355(4) .
N7 Mn2 2.272(3) 3_775
N8 N9 1.310(4) .
N9 N10 1.372(4) .
N10 Mn1 2.237(3) 4_675
N11 N12 1.360(4) .
N12 N13 1.307(4) .
N13 N14 1.362(4) .
N15 N16 1.355(4) .
N16 N17 1.301(4) .
N17 N18 1.366(4) .
N17 Mn1 2.306(3) 2_645
